data_4131722
loop_
_publ_author_name
'Jin, Zexin'
'Teo, Yew Chin'
'Teat, Simon J.'
'Xia, Yan'

_publ_section_title
;
 Regioselective Synthesis of [3]Naphthylenes and Tuning of Their
 Antiaromaticity.
;
_journal_issue 44
_journal_name_full 'Journal of the American Chemical Society'
_journal_page_first 15933
_journal_page_last 15939
_journal_paper_doi 10.1021/jacs.7b09222
_journal_volume 139
_journal_year 2017
_chemical_formula_sum 'C66 H56'
_chemical_formula_weight 849.10
_space_group_crystal_system monoclinic
_space_group_IT_number 15
_space_group_name_Hall '-C 2yc'
_space_group_name_H-M_alt 'C 1 2/c 1'
_atom_sites_solution_hydrogens geom
_atom_sites_solution_primary 'Dual space'
_atom_sites_solution_secondary difmap
_audit_creation_method SHELXL-2014/7
_cell_angle_alpha 90
_cell_angle_beta 93.040(3)
_cell_angle_gamma 90
_cell_formula_units_Z 4
_cell_length_a 46.692(2)
_cell_length_b 16.5713(8)
_cell_length_c 7.7012(5)
_cell_measurement_reflns_used 9954
_cell_measurement_temperature 100(2)
_cell_measurement_theta_max 25.8516
_cell_measurement_theta_min 2.7326
_cell_volume 5950.4(5)
_computing_cell_refinement 'Bruker SAINT v8.38a'
_computing_data_collection 'Bruker APEX 3'
_computing_data_reduction 'Bruker SAINT v8.38a'
_computing_molecular_graphics 'Bruker SHELXTL'
_computing_publication_material 'Bruker SHELXTL & local programs'
_computing_structure_refinement 'SHELXL-2014/7 (Sheldrick, 2014)'
_computing_structure_solution 'Bruker SHELXTL 2014/5'
_diffrn_ambient_temperature 100(2)
_diffrn_detector_area_resol_mean 7.39
_diffrn_measured_fraction_theta_full 0.998
_diffrn_measured_fraction_theta_max 0.998
_diffrn_measurement_device_type 'Bruker D8 with PHOTONII detector'
_diffrn_measurement_method '\w/\q shutterless scans'
_diffrn_radiation_type synchrotron
_diffrn_radiation_wavelength 0.7749
_diffrn_reflns_av_R_equivalents 0.0506
_diffrn_reflns_av_unetI/netI 0.0364
_diffrn_reflns_Laue_measured_fraction_full 0.998
_diffrn_reflns_Laue_measured_fraction_max 0.998
_diffrn_reflns_limit_h_max 52
_diffrn_reflns_limit_h_min -52
_diffrn_reflns_limit_k_max 18
_diffrn_reflns_limit_k_min -18
_diffrn_reflns_limit_l_max 8
_diffrn_reflns_limit_l_min -8
_diffrn_reflns_number 22216
_diffrn_reflns_point_group_measured_fraction_full 0.998
_diffrn_reflns_point_group_measured_fraction_max 0.998
_diffrn_reflns_theta_full 25.893
_diffrn_reflns_theta_max 25.893
_diffrn_reflns_theta_min 1.422
_diffrn_source 'Advanced Light Source Beamline 11.3.1'
_exptl_absorpt_coefficient_mu 0.063
_exptl_absorpt_correction_T_max 0.999
_exptl_absorpt_correction_T_min 0.842
_exptl_absorpt_correction_type multi-scan
_exptl_absorpt_process_details 'SADABS 2016/2 Bruker AXS Madison WI USA'
_exptl_crystal_colour needle
_exptl_crystal_density_diffrn 0.948
_exptl_crystal_description Orange
_exptl_crystal_F_000 1808
_exptl_crystal_size_max 0.075
_exptl_crystal_size_mid 0.030
_exptl_crystal_size_min 0.020
_refine_diff_density_max 0.300
_refine_diff_density_min -0.296
_refine_diff_density_rms 0.057
_refine_ls_extinction_method none
_refine_ls_goodness_of_fit_ref 1.050
_refine_ls_hydrogen_treatment constr
_refine_ls_matrix_type full
_refine_ls_number_parameters 304
_refine_ls_number_reflns 4473
_refine_ls_number_restraints 0
_refine_ls_restrained_S_all 1.050
_refine_ls_R_factor_all 0.0958
_refine_ls_R_factor_gt 0.0758
_refine_ls_shift/su_max 0.001
_refine_ls_shift/su_mean 0.000
_refine_ls_structure_factor_coef Fsqd
_refine_ls_weighting_details 'w=1/[\s^2^(Fo^2^)+(0.1547P)^2^+6.6066P] where P=(Fo^2^+2Fc^2^)/3'
_refine_ls_weighting_scheme calc
_refine_ls_wR_factor_gt 0.2243
_refine_ls_wR_factor_ref 0.2519
_reflns_Friedel_coverage 0.000
_reflns_number_gt 3353
_reflns_number_total 4473
_reflns_threshold_expression 'I > 2\s(I)'
_cod_data_source_file ja7b09222_si_003.cif
_cod_data_source_block zexin_3_142_a_sq
_cod_original_cell_volume 5950.4(6)
_cod_original_sg_symbol_H-M 'C 2/c'
_cod_database_code 4131722
_shelx_shelxl_version_number 2014/7
_shelx_space_group_comment
;
The symmetry employed for this shelxl refinement is uniquely defined
by the following loop, which should always be used as a source of
symmetry information in preference to the above space-group names.
They are only intended as comments.
;
_shelx_estimated_absorpt_t_min 0.995
_shelx_estimated_absorpt_t_max 0.999

loop_
_space_group_symop_operation_xyz
'x, y, z'
'-x, y, -z+1/2'
'x+1/2, y+1/2, z'
'-x+1/2, y+1/2, -z+1/2'
'-x, -y, -z'
'x, -y, z-1/2'
'-x+1/2, -y+1/2, -z'
'x+1/2, -y+1/2, z-1/2'

loop_
_atom_site_label
_atom_site_type_symbol
_atom_site_fract_x
_atom_site_fract_y
_atom_site_fract_z
_atom_site_U_iso_or_equiv
_atom_site_adp_type
_atom_site_occupancy
_atom_site_site_symmetry_order
_atom_site_calc_flag
_atom_site_refinement_flags_posn
_atom_site_refinement_flags_adp
C1 C 0.65219(5) 0.71589(17) 0.2480(5) 0.0573(9) Uani 1 1 d . .
C2 C 0.66645(5) 0.64154(16) 0.2627(4) 0.0445(7) Uani 1 1 d . .
C3 C 0.65050(6) 0.57115(17) 0.2405(5) 0.0590(9) Uani 1 1 d . .
H3A H 0.6602 0.5210 0.2540 0.071 Uiso 1 1 calc R U
C4 C 0.62120(7) 0.5698(2) 0.1999(8) 0.1061(19) Uani 1 1 d . .
C5 C 0.60609(7) 0.4940(2) 0.1714(10) 0.152(3) Uani 1 1 d . .
C6 C 0.57810(8) 0.5027(3) 0.1271(15) 0.231(5) Uani 1 1 d . .
C7 C 0.55081(10) 0.4602(3) 0.077(2) 0.323(9) Uani 1 1 d . .
C8 C 0.53722(10) 0.3849(3) 0.059(2) 0.374(10) Uani 1 1 d . .
H8A H 0.5471 0.3355 0.0800 0.449 Uiso 1 1 calc R U
C9 C 0.50846(10) 0.3880(3) 0.009(2) 0.427(12) Uani 1 1 d . .
H9A H 0.4985 0.3388 -0.0132 0.513 Uiso 1 1 calc R U
C10 C 0.50696(11) 0.5386(3) 0.011(2) 0.449(13) Uani 1 1 d . .
C11 C 0.53641(11) 0.5327(3) 0.057(2) 0.394(12) Uani 1 1 d . .
C12 C 0.56386(9) 0.5791(3) 0.1004(17) 0.283(7) Uani 1 1 d . .
C13 C 0.57657(9) 0.6507(3) 0.1247(15) 0.234(6) Uani 1 1 d . .
C14 C 0.60713(7) 0.6459(2) 0.1748(10) 0.142(3) Uani 1 1 d . .
C15 C 0.62306(7) 0.7154(2) 0.2042(7) 0.1031(18) Uani 1 1 d . .
H15A H 0.6134 0.7658 0.1938 0.124 Uiso 1 1 calc R U
C16 C 0.62042(7) 0.41358(19) 0.2008(8) 0.110(2) Uani 1 1 d . .
H16A H 0.6060 0.3706 0.1902 0.166 Uiso 1 1 calc R U
H16B H 0.6299 0.4122 0.3175 0.166 Uiso 1 1 calc R U
H16C H 0.6347 0.4054 0.1138 0.166 Uiso 1 1 calc R U
C17 C 0.56230(10) 0.7324(3) 0.1025(18) 0.309(8) Uani 1 1 d . .
H17A H 0.5420 0.7250 0.0672 0.464 Uiso 1 1 calc R U
H17B H 0.5717 0.7632 0.0130 0.464 Uiso 1 1 calc R U
H17C H 0.5639 0.7619 0.2129 0.464 Uiso 1 1 calc R U
C18 C 0.66546(5) 0.79722(15) 0.2783(4) 0.0430(7) Uani 1 1 d . .
C19 C 0.68563(5) 0.82846(15) 0.1675(3) 0.0399(7) Uani 1 1 d . .
C20 C 0.69648(6) 0.90530(16) 0.1994(3) 0.0424(7) Uani 1 1 d . .
H20A H 0.7106 0.9261 0.1273 0.051 Uiso 1 1 calc R U
C21 C 0.68727(5) 0.95168(15) 0.3321(3) 0.0399(7) Uani 1 1 d . .
H21A H 0.6947 1.0045 0.3504 0.048 Uiso 1 1 calc R U
C22 C 0.66722(5) 0.92168(16) 0.4387(4) 0.0448(7) Uani 1 1 d . .
H22A H 0.6607 0.9545 0.5296 0.054 Uiso 1 1 calc R U
C23 C 0.65630(5) 0.84431(17) 0.4165(4) 0.0499(8) Uani 1 1 d . .
C24 C 0.69527(8) 0.78233(18) 0.0129(4) 0.0602(9) Uani 1 1 d . .
H24A H 0.7115 0.7475 0.0490 0.090 Uiso 1 1 calc R U
H24B H 0.7012 0.8203 -0.0759 0.090 Uiso 1 1 calc R U
H24C H 0.6794 0.7491 -0.0353 0.090 Uiso 1 1 calc R U
C25 C 0.63520(8) 0.8152(2) 0.5449(6) 0.0862(14) Uani 1 1 d . .
H25A H 0.6156 0.8208 0.4938 0.129 Uiso 1 1 calc R U
H25B H 0.6373 0.8475 0.6514 0.129 Uiso 1 1 calc R U
H25C H 0.6390 0.7584 0.5728 0.129 Uiso 1 1 calc R U
C26 C 0.69808(5) 0.63237(14) 0.2938(3) 0.0324(6) Uani 1 1 d . .
C27 C 0.71268(5) 0.65683(14) 0.4487(3) 0.0343(6) Uani 1 1 d . .
C28 C 0.74208(5) 0.64342(15) 0.4716(4) 0.0411(7) Uani 1 1 d . .
H28A H 0.7519 0.6607 0.5762 0.049 Uiso 1 1 calc R U
C29 C 0.75703(5) 0.60602(16) 0.3473(4) 0.0430(7) Uani 1 1 d . .
H29A H 0.7771 0.5975 0.3653 0.052 Uiso 1 1 calc R U
C30 C 0.74299(5) 0.58092(15) 0.1969(4) 0.0398(6) Uani 1 1 d . .
H30A H 0.7535 0.5547 0.1109 0.048 Uiso 1 1 calc R U
C31 C 0.71370(5) 0.59293(14) 0.1670(3) 0.0341(6) Uani 1 1 d . .
C32 C 0.69782(6) 0.69474(17) 0.5952(4) 0.0488(7) Uani 1 1 d . .
H32A H 0.6977 0.7535 0.5809 0.073 Uiso 1 1 calc R U
H32B H 0.7080 0.6807 0.7057 0.073 Uiso 1 1 calc R U
H32C H 0.6780 0.6749 0.5951 0.073 Uiso 1 1 calc R U
C33 C 0.70001(6) 0.56242(16) -0.0016(4) 0.0477(7) Uani 1 1 d . .
H33A H 0.7145 0.5586 -0.0885 0.072 Uiso 1 1 calc R U
H33B H 0.6849 0.5998 -0.0427 0.072 Uiso 1 1 calc R U
H33C H 0.6917 0.5090 0.0167 0.072 Uiso 1 1 calc R U

loop_
_atom_site_aniso_label
_atom_site_aniso_U_11
_atom_site_aniso_U_22
_atom_site_aniso_U_33
_atom_site_aniso_U_23
_atom_site_aniso_U_13
_atom_site_aniso_U_12
C1 0.0253(14) 0.0335(15) 0.111(3) -0.0186(16) -0.0153(15) 0.0013(11)
C2 0.0251(13) 0.0329(14) 0.0744(19) -0.0117(13) -0.0083(13) -0.0022(11)
C3 0.0256(14) 0.0357(16) 0.114(3) -0.0195(16) -0.0129(15) 0.0032(11)
C4 0.0248(16) 0.0367(19) 0.252(6) -0.038(3) -0.034(2) 0.0022(13)
C5 0.0274(17) 0.038(2) 0.385(10) -0.050(3) -0.053(3) 0.0045(15)
C6 0.035(2) 0.041(2) 0.604(16) -0.075(5) -0.094(5) 0.0060(18)
C7 0.043(3) 0.046(3) 0.86(3) -0.095(7) -0.140(7) 0.014(2)
C8 0.047(3) 0.045(3) 1.01(3) -0.108(7) -0.174(7) 0.014(2)
C9 0.051(3) 0.048(3) 1.16(4) -0.127(8) -0.187(8) 0.018(2)
C10 0.045(3) 0.041(3) 1.24(4) -0.101(7) -0.186(9) 0.012(2)
C11 0.048(3) 0.049(3) 1.06(3) -0.117(8) -0.190(8) 0.015(2)
C12 0.036(2) 0.043(2) 0.75(2) -0.084(6) -0.131(6) 0.0122(19)
C13 0.037(2) 0.041(2) 0.608(16) -0.071(5) -0.112(5) 0.0135(18)
C14 0.0273(18) 0.043(2) 0.348(9) -0.056(3) -0.056(3) 0.0073(15)
C15 0.0304(17) 0.0362(18) 0.238(5) -0.038(2) -0.040(2) 0.0069(14)
C16 0.0296(16) 0.0311(17) 0.267(6) -0.033(3) -0.027(2) -0.0038(13)
C17 0.049(3) 0.047(3) 0.81(2) -0.088(6) -0.167(6) 0.021(2)
C18 0.0217(12) 0.0306(14) 0.0748(19) -0.0099(13) -0.0140(12) 0.0032(10)
C19 0.0419(15) 0.0340(14) 0.0417(15) -0.0008(11) -0.0180(12) 0.0088(11)
C20 0.0477(16) 0.0373(15) 0.0410(15) 0.0075(12) -0.0079(12) 0.0016(12)
C21 0.0375(14) 0.0290(13) 0.0514(16) -0.0022(12) -0.0139(12) -0.0050(11)
C22 0.0333(14) 0.0345(14) 0.0659(18) -0.0115(13) -0.0053(13) -0.0005(11)
C23 0.0254(13) 0.0363(15) 0.088(2) -0.0103(14) 0.0020(13) -0.0025(11)
C24 0.094(2) 0.0419(17) 0.0430(17) -0.0010(13) -0.0097(16) 0.0105(16)
C25 0.057(2) 0.0442(19) 0.162(4) -0.015(2) 0.051(2) -0.0070(15)
C26 0.0268(13) 0.0260(12) 0.0435(14) 0.0016(10) -0.0053(10) -0.0024(10)
C27 0.0351(13) 0.0271(12) 0.0402(14) 0.0025(10) -0.0029(11) -0.0072(10)
C28 0.0359(14) 0.0343(14) 0.0509(16) 0.0052(12) -0.0183(12) -0.0077(11)
C29 0.0261(13) 0.0370(14) 0.0647(18) 0.0048(13) -0.0086(13) 0.0011(11)
C30 0.0309(14) 0.0343(14) 0.0539(16) 0.0056(12) 0.0014(12) 0.0047(11)
C31 0.0334(13) 0.0268(12) 0.0414(14) 0.0024(10) -0.0059(11) 0.0020(10)
C32 0.0537(17) 0.0445(16) 0.0480(16) -0.0055(13) 0.0017(13) -0.0095(13)
C33 0.0535(17) 0.0363(15) 0.0513(16) -0.0054(12) -0.0152(13) 0.0091(12)

loop_
_atom_type_symbol
_atom_type_description
_atom_type_scat_dispersion_real
_atom_type_scat_dispersion_imag
_atom_type_scat_source
C C 0.0040 0.0020 'XDISP Program in WinGX S.Brennan & P.L.Cowan Rev.Sci.Instrum.63,850 1992'
H H 0.0000 0.0000 'XDISP Program in WinGX S.Brennan & P.L.Cowan Rev.Sci.Instrum.63,850 1992'

loop_
_geom_angle_atom_site_label_1
_geom_angle_atom_site_label_2
_geom_angle_atom_site_label_3
_geom_angle
_geom_angle_site_symmetry_1
_geom_angle_site_symmetry_3
C15 C1 C2 118.1(2) . .
C15 C1 C18 115.9(2) . .
C2 C1 C18 126.0(2) . .
C3 C2 C1 118.6(2) . .
C3 C2 C26 117.0(2) . .
C1 C2 C26 124.3(2) . .
C4 C3 C2 123.9(3) . .
C4 C3 H3A 118.1 . .
C2 C3 H3A 118.1 . .
C3 C4 C14 117.2(3) . .
C3 C4 C5 120.9(3) . .
C14 C4 C5 121.8(3) . .
C6 C5 C4 113.9(3) . .
C6 C5 C16 123.6(3) . .
C4 C5 C16 122.4(3) . .
C5 C6 C12 124.6(4) . .
C5 C6 C7 145.5(4) . .
C12 C6 C7 89.8(3) . .
C11 C7 C8 123.2(4) . .
C11 C7 C6 91.2(4) . .
C8 C7 C6 145.3(5) . .
C9 C8 C7 115.0(4) . .
C9 C8 H8A 122.5 . .
C7 C8 H8A 122.5 . .
C8 C9 C10 123.0(4) . 5_665
C8 C9 H9A 118.5 . .
C10 C9 H9A 118.5 5_665 .
C11 C10 C9 124.9(4) . 5_665
C11 C10 C10 113.4(5) . 5_665
C9 C10 C10 121.7(5) 5_665 5_665
C7 C11 C10 123.5(4) . .
C7 C11 C12 90.9(3) . .
C10 C11 C12 145.6(4) . .
C13 C12 C6 124.3(4) . .
C13 C12 C11 147.7(4) . .
C6 C12 C11 88.0(3) . .
C12 C13 C14 114.1(3) . .
C12 C13 C17 126.1(3) . .
C14 C13 C17 119.8(3) . .
C15 C14 C4 118.2(3) . .
C15 C14 C13 120.5(3) . .
C4 C14 C13 121.3(3) . .
C14 C15 C1 123.9(3) . .
C14 C15 H15A 118.1 . .
C1 C15 H15A 118.1 . .
C5 C16 H16A 109.5 . .
C5 C16 H16B 109.5 . .
H16A C16 H16B 109.5 . .
C5 C16 H16C 109.5 . .
H16A C16 H16C 109.5 . .
H16B C16 H16C 109.5 . .
C13 C17 H17A 109.5 . .
C13 C17 H17B 109.5 . .
H17A C17 H17B 109.5 . .
C13 C17 H17C 109.5 . .
H17A C17 H17C 109.5 . .
H17B C17 H17C 109.5 . .
C19 C18 C23 119.8(2) . .
C19 C18 C1 121.6(3) . .
C23 C18 C1 118.6(3) . .
C20 C19 C18 118.8(2) . .
C20 C19 C24 119.0(3) . .
C18 C19 C24 122.2(2) . .
C21 C20 C19 121.5(3) . .
C21 C20 H20A 119.3 . .
C19 C20 H20A 119.3 . .
C20 C21 C22 119.8(2) . .
C20 C21 H21A 120.1 . .
C22 C21 H21A 120.1 . .
C21 C22 C23 121.3(3) . .
C21 C22 H22A 119.4 . .
C23 C22 H22A 119.4 . .
C22 C23 C18 118.8(3) . .
C22 C23 C25 117.5(3) . .
C18 C23 C25 123.6(3) . .
C19 C24 H24A 109.5 . .
C19 C24 H24B 109.5 . .
H24A C24 H24B 109.5 . .
C19 C24 H24C 109.5 . .
H24A C24 H24C 109.5 . .
H24B C24 H24C 109.5 . .
C23 C25 H25A 109.5 . .
C23 C25 H25B 109.5 . .
H25A C25 H25B 109.5 . .
C23 C25 H25C 109.5 . .
H25A C25 H25C 109.5 . .
H25B C25 H25C 109.5 . .
C27 C26 C31 118.5(2) . .
C27 C26 C2 122.7(2) . .
C31 C26 C2 118.7(2) . .
C28 C27 C26 119.6(2) . .
C28 C27 C32 117.7(2) . .
C26 C27 C32 122.7(2) . .
C29 C28 C27 121.4(2) . .
C29 C28 H28A 119.3 . .
C27 C28 H28A 119.3 . .
C28 C29 C30 119.5(2) . .
C28 C29 H29A 120.2 . .
C30 C29 H29A 120.2 . .
C29 C30 C31 121.4(3) . .
C29 C30 H30A 119.3 . .
C31 C30 H30A 119.3 . .
C30 C31 C26 119.5(2) . .
C30 C31 C33 117.7(2) . .
C26 C31 C33 122.8(2) . .
C27 C32 H32A 109.5 . .
C27 C32 H32B 109.5 . .
H32A C32 H32B 109.5 . .
C27 C32 H32C 109.5 . .
H32A C32 H32C 109.5 . .
H32B C32 H32C 109.5 . .
C31 C33 H33A 109.5 . .
C31 C33 H33B 109.5 . .
H33A C33 H33B 109.5 . .
C31 C33 H33C 109.5 . .
H33A C33 H33C 109.5 . .
H33B C33 H33C 109.5 . .

loop_
_geom_bond_atom_site_label_1
_geom_bond_atom_site_label_2
_geom_bond_distance
_geom_bond_site_symmetry_2
C1 C15 1.384(4) .
C1 C2 1.402(4) .
C1 C18 1.496(4) .
C2 C3 1.390(4) .
C2 C26 1.492(3) .
C3 C4 1.387(4) .
C3 H3A 0.9500 .
C4 C14 1.431(5) .
C4 C5 1.451(5) .
C5 C6 1.341(5) .
C5 C16 1.503(5) .
C6 C12 1.439(6) .
C6 C7 1.490(6) .
C7 C11 1.382(7) .
C7 C8 1.402(6) .
C8 C9 1.379(6) .
C8 H8A 0.9500 .
C9 C10 1.417(7) 5_665
C9 H9A 0.9500 .
C10 C11 1.405(6) .
C10 C9 1.417(7) 5_665
C10 C10 1.441(9) 5_665
C11 C12 1.517(5) .
C12 C13 1.337(6) .
C13 C14 1.460(5) .
C13 C17 1.514(6) .
C14 C15 1.384(5) .
C15 H15A 0.9500 .
C16 H16A 0.9800 .
C16 H16B 0.9800 .
C16 H16C 0.9800 .
C17 H17A 0.9800 .
C17 H17B 0.9800 .
C17 H17C 0.9800 .
C18 C19 1.403(4) .
C18 C23 1.404(4) .
C19 C20 1.387(4) .
C19 C24 1.504(4) .
C20 C21 1.366(4) .
C20 H20A 0.9500 .
C21 C22 1.371(4) .
C21 H21A 0.9500 .
C22 C23 1.387(4) .
C22 H22A 0.9500 .
C23 C25 1.512(5) .
C24 H24A 0.9800 .
C24 H24B 0.9800 .
C24 H24C 0.9800 .
C25 H25A 0.9800 .
C25 H25B 0.9800 .
C25 H25C 0.9800 .
C26 C27 1.402(3) .
C26 C31 1.410(4) .
C27 C28 1.393(3) .
C27 C32 1.494(4) .
C28 C29 1.364(4) .
C28 H28A 0.9500 .
C29 C30 1.365(4) .
C29 H29A 0.9500 .
C30 C31 1.389(3) .
C30 H30A 0.9500 .
C31 C33 1.504(4) .
C32 H32A 0.9800 .
C32 H32B 0.9800 .
C32 H32C 0.9800 .
C33 H33A 0.9800 .
C33 H33B 0.9800 .
C33 H33C 0.9800 .
